data_1549694
loop_
_publ_author_name
'Umetani, Masataka'
'Tanaka, Takayuki'
'Osuka, Atsuhiro'

_publ_section_title
;
 Conjugated double helices via self-dimerization of
 \a,\a&#x2019;-Dianilinotripyrrins
;
_journal_name_full 'Chemical Science'
_journal_paper_doi 10.1039/C8SC02739K
_journal_year 2018
_chemical_formula_moiety 'C38 H29 N5, 2(C H4 O)'
_chemical_formula_sum 'C40 H37 N5 O2'
_chemical_formula_weight 619.75
_chemical_name_common 1,14-diphenyl-5,10-diphenyltripyrrin
_chemical_name_systematic 1,14-diphenyl-5,10-diphenyltripyrrin
_space_group_crystal_system monoclinic
_space_group_IT_number 14
_space_group_name_Hall '-P 2ybc'
_space_group_name_H-M_alt 'P 1 21/c 1'
_symmetry_space_group_name_Hall '-P 2ybc'
_symmetry_space_group_name_H-M 'P 1 21/c 1'
_atom_sites_solution_hydrogens geom
_audit_creation_method SHELXL-2014/7
_audit_update_record
;
2018-06-18 deposited with the CCDC.
2018-07-17 downloaded from the CCDC.
;
_cell_angle_alpha 90
_cell_angle_beta 95.740(5)
_cell_angle_gamma 90
_cell_formula_units_Z 4
_cell_length_a 18.523(4)
_cell_length_b 9.319(2)
_cell_length_c 19.109(4)
_cell_measurement_reflns_used 1756
_cell_measurement_temperature 93(2)
_cell_measurement_theta_max 68.1
_cell_measurement_theta_min 25.8
_cell_volume 3282.0(12)
_computing_structure_refinement 'SHELXL-2014/7 (Sheldrick, 2014)'
_diffrn_ambient_temperature 93(2)
_diffrn_detector_area_resol_mean 5.8140
_diffrn_measured_fraction_theta_full 0.984
_diffrn_measured_fraction_theta_max 0.984
_diffrn_measurement_device_type 'Rigaku XtaLAB P200'
_diffrn_measurement_method \w
_diffrn_radiation_type CuK\a
_diffrn_radiation_wavelength 1.54187
_diffrn_reflns_av_R_equivalents 0.0583
_diffrn_reflns_av_unetI/netI 0.0498
_diffrn_reflns_Laue_measured_fraction_full 0.984
_diffrn_reflns_Laue_measured_fraction_max 0.984
_diffrn_reflns_limit_h_max 22
_diffrn_reflns_limit_h_min -21
_diffrn_reflns_limit_k_max 11
_diffrn_reflns_limit_k_min -11
_diffrn_reflns_limit_l_max 21
_diffrn_reflns_limit_l_min -22
_diffrn_reflns_number 21961
_diffrn_reflns_point_group_measured_fraction_full 0.984
_diffrn_reflns_point_group_measured_fraction_max 0.984
_diffrn_reflns_theta_full 66.997
_diffrn_reflns_theta_max 66.997
_diffrn_reflns_theta_min 6.652
_exptl_absorpt_coefficient_mu 0.621
_exptl_absorpt_correction_T_max 1.000
_exptl_absorpt_correction_T_min 0.789
_exptl_absorpt_correction_type multi-scan
_exptl_absorpt_process_details 'REQAB (Rigaku, 1998)'
_exptl_crystal_colour Blue
_exptl_crystal_density_diffrn 1.254
_exptl_crystal_description Prism
_exptl_crystal_F_000 1312
_exptl_crystal_recrystallization_method 'Vapour deposition'
_exptl_crystal_size_max 0.060
_exptl_crystal_size_mid 0.050
_exptl_crystal_size_min 0.010
_refine_diff_density_max 0.845
_refine_diff_density_min -0.227
_refine_diff_density_rms 0.046
_refine_ls_extinction_method none
_refine_ls_goodness_of_fit_ref 1.032
_refine_ls_hydrogen_treatment constr
_refine_ls_matrix_type full
_refine_ls_number_parameters 428
_refine_ls_number_reflns 5748
_refine_ls_number_restraints 0
_refine_ls_restrained_S_all 1.032
_refine_ls_R_factor_all 0.0822
_refine_ls_R_factor_gt 0.0457
_refine_ls_shift/su_max 0.000
_refine_ls_shift/su_mean 0.000
_refine_ls_structure_factor_coef Fsqd
_refine_ls_weighting_details 'w=1/[\s^2^(Fo^2^)+(0.0609P)^2^+0.9724P] where P=(Fo^2^+2Fc^2^)/3'
_refine_ls_weighting_scheme calc
_refine_ls_wR_factor_gt 0.1041
_refine_ls_wR_factor_ref 0.1228
_reflns_Friedel_coverage 0.000
_reflns_number_gt 3922
_reflns_number_total 5748
_reflns_threshold_expression 'I > 2\s(I)'
_cod_data_source_file c8sc02739k2.cif
_cod_data_source_block 160701um
_cod_database_code 1549694
_shelx_shelxl_version_number 2014/7
_shelx_space_group_comment
;
The symmetry employed for this shelxl refinement is uniquely defined
by the following loop, which should always be used as a source of
symmetry information in preference to the above space-group names.
They are only intended as comments.
;
_shelx_estimated_absorpt_t_min 0.964
_shelx_estimated_absorpt_t_max 0.994

loop_
_space_group_symop_operation_xyz
'x, y, z'
'-x, y+1/2, -z+1/2'
'-x, -y, -z'
'x, -y-1/2, z-1/2'

loop_
_atom_site_label
_atom_site_type_symbol
_atom_site_fract_x
_atom_site_fract_y
_atom_site_fract_z
_atom_site_U_iso_or_equiv
_atom_site_adp_type
_atom_site_occupancy
_atom_site_site_symmetry_order
_atom_site_calc_flag
_atom_site_refinement_flags_posn
_atom_site_refinement_flags_adp
O1 O 0.32389(8) 0.88249(17) 0.37269(8) 0.0281(4) Uani 1 1 d . .
H28 H 0.3171 0.9499 0.4004 0.042 Uiso 1 1 calc R U
C2 C 0.30978(15) 0.9329(3) 0.30031(13) 0.0391(6) Uani 1 1 d . .
H29 H 0.2604 0.9714 0.2928 0.059 Uiso 1 1 calc R U
H30 H 0.3149 0.8528 0.2679 0.059 Uiso 1 1 calc R U
H31 H 0.3446 1.0085 0.2916 0.059 Uiso 1 1 calc R U
N1 N 0.17040(9) 0.12046(18) 0.39560(9) 0.0187(4) Uani 1 1 d . .
H1 H 0.1946 0.1961 0.4127 0.022 Uiso 1 1 calc R U
N2 N 0.19840(9) 0.39619(18) 0.36036(9) 0.0209(4) Uani 1 1 d . .
N3 N 0.25564(9) 0.60797(19) 0.40807(9) 0.0243(4) Uani 1 1 d . .
H32 H 0.2663 0.6968 0.3973 0.029 Uiso 1 1 calc R U
N4 N 0.42062(10) 0.1625(2) 0.50069(10) 0.0298(5) Uani 1 1 d . .
H33 H 0.4582 0.1821 0.5311 0.036 Uiso 1 1 calc R U
N5 N 0.30448(9) 0.07280(19) 0.48430(9) 0.0214(4) Uani 1 1 d . .
C9 C 0.13482(10) 0.1127(2) 0.32750(10) 0.0178(5) Uani 1 1 d . .
C10 C 0.17495(11) -0.2374(2) 0.59230(11) 0.0217(5) Uani 1 1 d . .
H2 H 0.2243 -0.2646 0.5919 0.026 Uiso 1 1 calc R U
C11 C 0.10572(11) -0.0243(2) 0.32127(11) 0.0200(5) Uani 1 1 d . .
H3 H 0.0796 -0.0638 0.2805 0.024 Uiso 1 1 calc R U
C12 C 0.02157(11) 0.1467(2) 0.19978(12) 0.0222(5) Uani 1 1 d . .
H4 H -0.0017 0.1269 0.2408 0.027 Uiso 1 1 calc R U
C13 C 0.25929(11) 0.0125(2) 0.53116(11) 0.0204(5) Uani 1 1 d . .
C14 C 0.12901(11) 0.2325(2) 0.27764(11) 0.0192(5) Uani 1 1 d . .
C15 C 0.19327(11) -0.0335(2) 0.50646(11) 0.0179(5) Uani 1 1 d . .
C16 C 0.36236(11) 0.1059(2) 0.52581(11) 0.0240(5) Uani 1 1 d . .
C17 C 0.12195(11) -0.0952(2) 0.38672(11) 0.0207(5) Uani 1 1 d . .
H5 H 0.1071 -0.1896 0.3973 0.025 Uiso 1 1 calc R U
C18 C 0.18905(12) 0.5973(2) 0.28753(12) 0.0258(5) Uani 1 1 d . .
H6 H 0.1959 0.6935 0.2732 0.031 Uiso 1 1 calc R U
C19 C 0.08283(13) 0.2053(2) 0.07419(12) 0.0287(5) Uani 1 1 d . .
H7 H 0.1051 0.2274 0.0328 0.034 Uiso 1 1 calc R U
C20 C -0.01366(12) 0.1151(2) 0.13271(12) 0.0263(5) Uani 1 1 d . .
H8 H -0.0602 0.0713 0.1299 0.032 Uiso 1 1 calc R U
C21 C 0.16291(10) -0.0050(2) 0.43265(11) 0.0181(5) Uani 1 1 d . .
C22 C 0.15303(12) 0.4943(2) 0.24972(11) 0.0233(5) Uani 1 1 d . .
H9 H 0.1289 0.5029 0.2037 0.028 Uiso 1 1 calc R U
C23 C 0.28220(11) 0.5627(2) 0.47785(11) 0.0233(5) Uani 1 1 d . .
C24 C 0.14909(11) -0.1191(2) 0.55185(10) 0.0179(5) Uani 1 1 d . .
C25 C 0.13113(12) -0.3164(2) 0.63297(11) 0.0247(5) Uani 1 1 d . .
H10 H 0.1501 -0.3967 0.6594 0.030 Uiso 1 1 calc R U
C26 C 0.21624(11) 0.5328(2) 0.35608(11) 0.0216(5) Uani 1 1 d . .
C27 C 0.08914(11) 0.2057(2) 0.20538(11) 0.0200(5) Uani 1 1 d . .
C28 C 0.06145(12) -0.2770(2) 0.63433(11) 0.0239(5) Uani 1 1 d . .
H11 H 0.0306 -0.3289 0.6621 0.029 Uiso 1 1 calc R U
C29 C 0.15856(11) 0.3650(2) 0.29404(11) 0.0200(5) Uani 1 1 d . .
C30 C 0.01686(13) 0.1454(2) 0.06978(12) 0.0284(6) Uani 1 1 d . .
H12 H -0.0087 0.1239 0.0254 0.034 Uiso 1 1 calc R U
C31 C 0.11891(12) 0.2353(2) 0.14157(11) 0.0255(5) Uani 1 1 d . .
H13 H 0.1657 0.2777 0.1440 0.031 Uiso 1 1 calc R U
C32 C 0.35777(12) 0.0694(3) 0.60169(12) 0.0267(5) Uani 1 1 d . .
H14 H 0.3938 0.0859 0.6399 0.032 Uiso 1 1 calc R U
C33 C 0.29393(11) 0.0101(2) 0.60459(11) 0.0230(5) Uani 1 1 d . .
H15 H 0.2741 -0.0264 0.6450 0.028 Uiso 1 1 calc R U
C34 C 0.07807(11) -0.0823(2) 0.55336(11) 0.0206(5) Uani 1 1 d . .
H16 H 0.0583 -0.0038 0.5261 0.025 Uiso 1 1 calc R U
C35 C 0.37418(12) 0.2673(3) 0.38390(13) 0.0308(6) Uani 1 1 d . .
H17 H 0.3311 0.2972 0.4027 0.037 Uiso 1 1 calc R U
C36 C 0.28309(13) 0.4084(3) 0.58165(12) 0.0310(6) Uani 1 1 d . .
H18 H 0.2629 0.3290 0.6040 0.037 Uiso 1 1 calc R U
C37 C 0.03510(12) -0.1598(2) 0.59473(11) 0.0231(5) Uani 1 1 d . .
H19 H -0.0141 -0.1320 0.5962 0.028 Uiso 1 1 calc R U
C38 C 0.48798(13) 0.1540(3) 0.39734(13) 0.0324(6) Uani 1 1 d . .
H20 H 0.5254 0.1043 0.4251 0.039 Uiso 1 1 calc R U
C39 C 0.42709(12) 0.1946(2) 0.42667(12) 0.0273(5) Uani 1 1 d . .
C40 C 0.25412(13) 0.4477(3) 0.51339(12) 0.0283(5) Uani 1 1 d . .
H21 H 0.2145 0.3946 0.4910 0.034 Uiso 1 1 calc R U
C41 C 0.33729(12) 0.6396(3) 0.51380(12) 0.0323(6) Uani 1 1 d . .
H22 H 0.3565 0.7213 0.4925 0.039 Uiso 1 1 calc R U
C42 C 0.33917(13) 0.4813(3) 0.61619(13) 0.0356(6) Uani 1 1 d . .
H23 H 0.3594 0.4532 0.6618 0.043 Uiso 1 1 calc R U
C43 C 0.38335(13) 0.2979(3) 0.31211(13) 0.0353(6) Uani 1 1 d . .
H24 H 0.3462 0.3478 0.2842 0.042 Uiso 1 1 calc R U
C44 C 0.44444(13) 0.2569(3) 0.28274(13) 0.0357(6) Uani 1 1 d . .
H25 H 0.4507 0.2771 0.2350 0.043 Uiso 1 1 calc R U
C45 C 0.36561(13) 0.5983(3) 0.58217(13) 0.0417(7) Uani 1 1 d . .
H26 H 0.4041 0.6527 0.6056 0.050 Uiso 1 1 calc R U
C46 C 0.49615(13) 0.1852(3) 0.32556(14) 0.0377(6) Uani 1 1 d . .
H27 H 0.5392 0.1550 0.3066 0.045 Uiso 1 1 calc R U
O2 O 0.46437(9) 0.78384(19) 0.39243(10) 0.0392(4) Uani 1 1 d . .
H34 H 0.4237 0.8241 0.3854 0.059 Uiso 1 1 calc R U
C48 C 0.45676(16) 0.6351(3) 0.37680(17) 0.0517(8) Uani 1 1 d . .
H35 H 0.5048 0.5923 0.3749 0.078 Uiso 1 1 calc R U
H36 H 0.4281 0.6229 0.3312 0.078 Uiso 1 1 calc R U
H37 H 0.4320 0.5877 0.4135 0.078 Uiso 1 1 calc R U

loop_
_atom_site_aniso_label
_atom_site_aniso_U_11
_atom_site_aniso_U_22
_atom_site_aniso_U_33
_atom_site_aniso_U_23
_atom_site_aniso_U_13
_atom_site_aniso_U_12
O1 0.0309(8) 0.0252(9) 0.0285(9) -0.0001(7) 0.0047(7) -0.0050(7)
C2 0.0489(16) 0.0363(15) 0.0317(14) 0.0022(12) 0.0022(12) -0.0035(12)
N1 0.0203(9) 0.0165(9) 0.0187(9) 0.0006(7) -0.0010(7) -0.0045(7)
N2 0.0214(9) 0.0184(10) 0.0226(10) 0.0013(8) 0.0004(7) -0.0012(7)
N3 0.0300(10) 0.0153(9) 0.0273(10) 0.0024(8) 0.0020(8) -0.0038(8)
N4 0.0208(10) 0.0391(12) 0.0284(11) 0.0030(9) -0.0023(8) -0.0093(9)
N5 0.0191(9) 0.0219(10) 0.0231(10) 0.0008(8) 0.0011(7) -0.0041(7)
C9 0.0165(10) 0.0197(11) 0.0178(11) -0.0012(9) 0.0035(8) 0.0014(9)
C10 0.0245(11) 0.0209(12) 0.0200(11) -0.0024(9) 0.0036(9) 0.0014(9)
C11 0.0197(11) 0.0207(11) 0.0195(11) -0.0033(9) 0.0006(9) -0.0010(9)
C12 0.0224(11) 0.0183(11) 0.0261(12) 0.0011(10) 0.0031(9) 0.0038(9)
C13 0.0240(11) 0.0169(11) 0.0206(11) 0.0020(9) 0.0039(9) 0.0009(9)
C14 0.0195(10) 0.0185(11) 0.0203(11) 0.0013(9) 0.0060(8) 0.0025(9)
C15 0.0205(11) 0.0147(11) 0.0189(11) -0.0001(9) 0.0035(9) -0.0001(8)
C16 0.0226(11) 0.0226(12) 0.0268(12) 0.0009(10) 0.0024(9) -0.0032(9)
C17 0.0197(11) 0.0178(11) 0.0246(12) 0.0005(9) 0.0029(9) -0.0045(9)
C18 0.0304(12) 0.0191(12) 0.0281(12) 0.0043(10) 0.0042(10) 0.0009(10)
C19 0.0424(14) 0.0233(13) 0.0211(12) 0.0022(10) 0.0059(10) 0.0067(11)
C20 0.0255(12) 0.0180(12) 0.0337(14) -0.0027(10) -0.0053(10) 0.0039(9)
C21 0.0161(10) 0.0193(11) 0.0195(11) 0.0023(9) 0.0050(8) -0.0002(9)
C22 0.0275(11) 0.0239(12) 0.0185(11) 0.0034(9) 0.0028(9) 0.0027(10)
C23 0.0248(11) 0.0205(12) 0.0248(12) -0.0018(10) 0.0033(9) 0.0028(9)
C24 0.0232(11) 0.0155(11) 0.0149(11) -0.0021(9) 0.0015(8) -0.0035(9)
C25 0.0361(13) 0.0181(12) 0.0202(12) 0.0019(9) 0.0048(10) -0.0005(10)
C26 0.0211(11) 0.0181(11) 0.0257(12) -0.0002(10) 0.0036(9) 0.0009(9)
C27 0.0242(11) 0.0142(11) 0.0216(11) 0.0007(9) 0.0018(9) 0.0057(9)
C28 0.0319(13) 0.0212(12) 0.0199(12) -0.0037(10) 0.0080(9) -0.0092(10)
C29 0.0199(10) 0.0205(12) 0.0196(11) 0.0006(9) 0.0022(9) 0.0026(9)
C30 0.0399(14) 0.0194(12) 0.0238(13) -0.0031(10) -0.0080(10) 0.0080(10)
C31 0.0285(12) 0.0213(12) 0.0274(13) 0.0025(10) 0.0061(10) 0.0025(10)
C32 0.0237(12) 0.0299(13) 0.0250(12) 0.0001(10) -0.0048(9) -0.0013(10)
C33 0.0249(12) 0.0224(12) 0.0218(12) 0.0015(9) 0.0024(9) -0.0014(9)
C34 0.0224(11) 0.0205(11) 0.0185(11) -0.0006(9) -0.0001(9) -0.0004(9)
C35 0.0269(12) 0.0282(13) 0.0373(14) 0.0042(11) 0.0027(10) -0.0048(10)
C36 0.0397(14) 0.0259(13) 0.0287(13) 0.0009(11) 0.0092(11) -0.0009(11)
C37 0.0225(11) 0.0278(13) 0.0194(12) -0.0049(10) 0.0035(9) -0.0045(9)
C38 0.0258(12) 0.0353(14) 0.0357(14) 0.0053(11) 0.0012(11) -0.0021(11)
C39 0.0253(12) 0.0263(13) 0.0299(13) 0.0014(10) 0.0007(10) -0.0111(10)
C40 0.0348(13) 0.0253(13) 0.0250(13) -0.0015(10) 0.0045(10) -0.0041(10)
C41 0.0299(13) 0.0364(14) 0.0307(14) 0.0037(11) 0.0041(10) -0.0107(11)
C42 0.0353(14) 0.0439(16) 0.0272(13) 0.0045(12) 0.0006(11) 0.0022(12)
C43 0.0328(13) 0.0348(15) 0.0378(15) 0.0122(12) 0.0002(11) -0.0009(11)
C44 0.0391(14) 0.0358(15) 0.0319(14) 0.0054(12) 0.0027(11) -0.0067(12)
C45 0.0304(14) 0.0600(19) 0.0337(15) -0.0005(13) -0.0023(11) -0.0154(13)
C46 0.0304(13) 0.0436(16) 0.0401(15) 0.0024(13) 0.0076(11) -0.0017(12)
O2 0.0259(9) 0.0388(10) 0.0513(11) -0.0003(9) -0.0033(8) -0.0044(8)
C48 0.0428(16) 0.0431(17) 0.071(2) -0.0054(16) 0.0140(15) -0.0027(14)

loop_
_atom_type_symbol
_atom_type_description
_atom_type_scat_dispersion_real
_atom_type_scat_dispersion_imag
_atom_type_scat_source
C C 0.0181 0.0091 'International Tables Vol C Tables 4.2.6.8 and 6.1.1.4'
H H 0.0000 0.0000 'International Tables Vol C Tables 4.2.6.8 and 6.1.1.4'
N N 0.0311 0.0180 'International Tables Vol C Tables 4.2.6.8 and 6.1.1.4'
O O 0.0492 0.0322 'International Tables Vol C Tables 4.2.6.8 and 6.1.1.4'

loop_
_geom_angle_atom_site_label_1
_geom_angle_atom_site_label_2
_geom_angle_atom_site_label_3
_geom_angle
C2 O1 H28 109.5
O1 C2 H29 109.5
O1 C2 H30 109.5
H29 C2 H30 109.5
O1 C2 H31 109.5
H29 C2 H31 109.5
H30 C2 H31 109.5
C21 N1 C9 111.76(17)
C21 N1 H1 124.1
C9 N1 H1 124.1
C26 N2 C29 104.53(17)
C26 N3 C23 129.24(18)
C26 N3 H32 115.4
C23 N3 H32 115.4
C16 N4 C39 125.23(18)
C16 N4 H33 117.4
C39 N4 H33 117.4
C16 N5 C13 102.29(17)
C11 C9 N1 105.66(18)
C11 C9 C14 130.06(19)
N1 C9 C14 124.21(18)
C25 C10 C24 122.5(2)
C25 C10 H2 118.7
C24 C10 H2 118.7
C9 C11 C17 107.86(18)
C9 C11 H3 126.1
C17 C11 H3 126.1
C27 C12 C20 119.6(2)
C27 C12 H4 120.2
C20 C12 H4 120.2
C15 C13 N5 119.10(18)
C15 C13 C33 128.5(2)
N5 C13 C33 112.37(18)
C29 C14 C9 122.34(19)
C29 C14 C27 120.05(18)
C9 C14 C27 117.61(18)
C13 C15 C24 120.33(18)
C13 C15 C21 121.50(19)
C24 C15 C21 118.15(17)
N5 C16 N4 121.3(2)
N5 C16 C32 114.30(19)
N4 C16 C32 124.33(19)
C21 C17 C11 109.27(18)
C21 C17 H5 125.4
C11 C17 H5 125.4
C22 C18 C26 107.03(19)
C22 C18 H6 126.5
C26 C18 H6 126.5
C30 C19 C31 118.9(2)
C30 C19 H7 120.5
C31 C19 H7 120.5
C30 C20 C12 123.1(2)
C30 C20 H8 118.5
C12 C20 H8 118.5
N1 C21 C17 105.41(17)
N1 C21 C15 126.10(18)
C17 C21 C15 128.50(19)
C18 C22 C29 105.92(19)
C18 C22 H9 127.0
C29 C22 H9 127.0
C41 C23 C40 116.8(2)
C41 C23 N3 118.6(2)
C40 C23 N3 124.5(2)
C34 C24 C10 117.61(19)
C34 C24 C15 117.85(18)
C10 C24 C15 124.53(18)
C28 C25 C10 118.8(2)
C28 C25 H10 120.6
C10 C25 H10 120.6
N2 C26 N3 124.64(19)
N2 C26 C18 112.38(19)
N3 C26 C18 122.98(19)
C12 C27 C31 116.5(2)
C12 C27 C14 119.80(19)
C31 C27 C14 123.72(19)
C25 C28 C37 119.3(2)
C25 C28 H11 120.3
C37 C28 H11 120.3
C14 C29 N2 122.86(19)
C14 C29 C22 126.99(19)
N2 C29 C22 110.13(18)
C19 C30 C20 118.2(2)
C19 C30 H12 120.9
C20 C30 H12 120.9
C27 C31 C19 123.7(2)
C27 C31 H13 118.1
C19 C31 H13 118.1
C33 C32 C16 105.95(19)
C33 C32 H14 127.0
C16 C32 H14 127.0
C32 C33 C13 105.1(2)
C32 C33 H15 127.5
C13 C33 H15 127.5
C24 C34 C37 119.6(2)
C24 C34 H16 120.2
C37 C34 H16 120.2
C39 C35 C43 121.2(2)
C39 C35 H17 119.4
C43 C35 H17 119.4
C42 C36 C40 121.5(2)
C42 C36 H18 119.2
C40 C36 H18 119.2
C34 C37 C28 122.1(2)
C34 C37 H19 118.9
C28 C37 H19 118.9
C39 C38 C46 120.8(2)
C39 C38 H20 119.6
C46 C38 H20 119.6
C38 C39 C35 117.3(2)
C38 C39 N4 119.5(2)
C35 C39 N4 123.2(2)
C23 C40 C36 121.6(2)
C23 C40 H21 119.2
C36 C40 H21 119.2
C23 C41 C45 120.6(2)
C23 C41 H22 119.7
C45 C41 H22 119.7
C36 C42 C45 117.1(2)
C36 C42 H23 121.4
C45 C42 H23 121.4
C44 C43 C35 121.4(2)
C44 C43 H24 119.3
C35 C43 H24 119.3
C43 C44 C46 116.7(2)
C43 C44 H25 121.7
C46 C44 H25 121.7
C42 C45 C41 122.2(2)
C42 C45 H26 118.9
C41 C45 H26 118.9
C44 C46 C38 122.6(2)
C44 C46 H27 118.7
C38 C46 H27 118.7
C48 O2 H34 109.5
O2 C48 H35 109.5
O2 C48 H36 109.5
H35 C48 H36 109.5
O2 C48 H37 109.5
H35 C48 H37 109.5
H36 C48 H37 109.5

loop_
_geom_bond_atom_site_label_1
_geom_bond_atom_site_label_2
_geom_bond_distance
O1 C2 1.460(3)
O1 H28 0.8400
C2 H29 0.9800
C2 H30 0.9800
C2 H31 0.9800
N1 C21 1.381(3)
N1 C9 1.401(3)
N1 H1 0.8800
N2 C26 1.320(3)
N2 C29 1.431(3)
N3 C26 1.366(3)
N3 C23 1.438(3)
N3 H32 0.8800
N4 C16 1.333(3)
N4 C39 1.462(3)
N4 H33 0.8800
N5 C16 1.305(3)
N5 C13 1.403(3)
C9 C11 1.387(3)
C9 C14 1.464(3)
C10 C25 1.389(3)
C10 C24 1.403(3)
C10 H2 0.9500
C11 C17 1.420(3)
C11 H3 0.9500
C12 C27 1.362(3)
C12 C20 1.410(3)
C12 H4 0.9500
C13 C15 1.337(3)
C13 C33 1.484(3)
C14 C29 1.375(3)
C14 C27 1.520(3)
C15 C24 1.483(3)
C15 C21 1.489(3)
C16 C32 1.500(3)
C17 C21 1.386(3)
C17 H5 0.9500
C18 C22 1.339(3)
C18 C26 1.483(3)
C18 H6 0.9500
C19 C30 1.338(3)
C19 C31 1.418(3)
C19 H7 0.9500
C20 C30 1.408(3)
C20 H8 0.9500
C22 C29 1.470(3)
C22 H9 0.9500
C23 C41 1.374(3)
C23 C40 1.397(3)
C24 C34 1.363(3)
C25 C28 1.344(3)
C25 H10 0.9500
C27 C31 1.415(3)
C28 C37 1.390(3)
C28 H11 0.9500
C30 H12 0.9500
C31 H13 0.9500
C32 C33 1.311(3)
C32 H14 0.9500
C33 H15 0.9500
C34 C37 1.380(3)
C34 H16 0.9500
C35 C39 1.388(3)
C35 C43 1.428(3)
C35 H17 0.9500
C36 C42 1.356(3)
C36 C40 1.408(3)
C36 H18 0.9500
C37 H19 0.9500
C38 C39 1.362(3)
C38 C46 1.425(4)
C38 H20 0.9500
C40 H21 0.9500
C41 C45 1.412(3)
C41 H22 0.9500
C42 C45 1.384(4)
C42 H23 0.9500
C43 C44 1.367(4)
C43 H24 0.9500
C44 C46 1.370(3)
C44 H25 0.9500
C45 H26 0.9500
C46 H27 0.9500
O2 C48 1.422(3)
O2 H34 0.8400
C48 H35 0.9800
C48 H36 0.9800
C48 H37 0.9800

loop_
_geom_hbond_atom_site_label_D
_geom_hbond_atom_site_label_H
_geom_hbond_atom_site_label_A
_geom_hbond_distance_DH
_geom_hbond_distance_HA
_geom_hbond_distance_DA
_geom_hbond_angle_DHA
_geom_hbond_site_symmetry_A
N1 H1 N2 0.88 2.12 2.719(2) 124.7 .
C35 H17 N2 0.95 2.67 3.457(3) 140.2 .
C40 H21 N2 0.95 2.48 3.040(3) 117.4 .
O1 H28 N5 0.84 2.00 2.824(2) 166.0 1_565
N1 H1 N2 0.88 2.12 2.719(2) 124.7 .
N3 H32 O1 0.88 2.11 2.962(2) 162.4 .
N4 H33 O2 0.88 1.97 2.844(2) 173.2 3_666
C35 H17 N2 0.95 2.67 3.457(3) 140.2 .
O2 H34 O1 0.84 1.92 2.750(2) 169.6 .

loop_
_geom_torsion_atom_site_label_1
_geom_torsion_atom_site_label_2
_geom_torsion_atom_site_label_3
_geom_torsion_atom_site_label_4
_geom_torsion
C21 N1 C9 C11 -1.7(2)
C21 N1 C9 C14 175.61(18)
N1 C9 C11 C17 2.2(2)
C14 C9 C11 C17 -174.9(2)
C16 N5 C13 C15 179.4(2)
C16 N5 C13 C33 -0.4(2)
C11 C9 C14 C29 176.5(2)
N1 C9 C14 C29 -0.1(3)
C11 C9 C14 C27 -4.1(3)
N1 C9 C14 C27 179.39(18)
N5 C13 C15 C24 169.81(18)
C33 C13 C15 C24 -10.5(3)
N5 C13 C15 C21 -8.3(3)
C33 C13 C15 C21 171.5(2)
C13 N5 C16 N4 177.6(2)
C13 N5 C16 C32 -0.2(2)
C39 N4 C16 N5 0.4(4)
C39 N4 C16 C32 177.9(2)
C9 C11 C17 C21 -2.0(2)
C27 C12 C20 C30 -1.8(3)
C9 N1 C21 C17 0.4(2)
C9 N1 C21 C15 -179.58(19)
C11 C17 C21 N1 0.9(2)
C11 C17 C21 C15 -179.0(2)
C13 C15 C21 N1 -39.2(3)
C24 C15 C21 N1 142.7(2)
C13 C15 C21 C17 140.8(2)
C24 C15 C21 C17 -37.3(3)
C26 C18 C22 C29 -0.8(2)
C26 N3 C23 C41 161.5(2)
C26 N3 C23 C40 -20.9(3)
C25 C10 C24 C34 0.0(3)
C25 C10 C24 C15 -178.63(19)
C13 C15 C24 C34 133.6(2)
C21 C15 C24 C34 -48.2(3)
C13 C15 C24 C10 -47.7(3)
C21 C15 C24 C10 130.4(2)
C24 C10 C25 C28 -0.8(3)
C29 N2 C26 N3 -179.4(2)
C29 N2 C26 C18 0.2(2)
C23 N3 C26 N2 -4.0(3)
C23 N3 C26 C18 176.5(2)
C22 C18 C26 N2 0.4(3)
C22 C18 C26 N3 -180.0(2)
C20 C12 C27 C31 1.7(3)
C20 C12 C27 C14 -176.68(19)
C29 C14 C27 C12 -129.1(2)
C9 C14 C27 C12 51.4(3)
C29 C14 C27 C31 52.6(3)
C9 C14 C27 C31 -126.9(2)
C10 C25 C28 C37 0.5(3)
C9 C14 C29 N2 1.2(3)
C27 C14 C29 N2 -178.27(18)
C9 C14 C29 C22 -176.76(19)
C27 C14 C29 C22 3.8(3)
C26 N2 C29 C14 -178.9(2)
C26 N2 C29 C22 -0.7(2)
C18 C22 C29 C14 179.1(2)
C18 C22 C29 N2 1.0(2)
C31 C19 C30 C20 0.1(3)
C12 C20 C30 C19 0.9(3)
C12 C27 C31 C19 -0.8(3)
C14 C27 C31 C19 177.5(2)
C30 C19 C31 C27 -0.1(3)
N5 C16 C32 C33 0.8(3)
N4 C16 C32 C33 -176.9(2)
C16 C32 C33 C13 -0.9(2)
C15 C13 C33 C32 -178.9(2)
N5 C13 C33 C32 0.9(3)
C10 C24 C34 C37 1.0(3)
C15 C24 C34 C37 179.73(18)
C24 C34 C37 C28 -1.3(3)
C25 C28 C37 C34 0.5(3)
C46 C38 C39 C35 -0.2(3)
C46 C38 C39 N4 -179.3(2)
C43 C35 C39 C38 0.1(3)
C43 C35 C39 N4 179.1(2)
C16 N4 C39 C38 -133.3(2)
C16 N4 C39 C35 47.7(3)
C41 C23 C40 C36 -2.8(3)
N3 C23 C40 C36 179.6(2)
C42 C36 C40 C23 0.6(4)
C40 C23 C41 C45 2.8(3)
N3 C23 C41 C45 -179.4(2)
C40 C36 C42 C45 1.6(4)
C39 C35 C43 C44 0.0(4)
C35 C43 C44 C46 0.0(4)
C36 C42 C45 C41 -1.5(4)
C23 C41 C45 C42 -0.8(4)
C43 C44 C46 C38 -0.2(4)
C39 C38 C46 C44 0.3(4)
